data_1502147
loop_
_publ_author_name
'Anju, K. S.'
'Ramakrishnan, S.'
'Srinivasan, A.'

_publ_section_title
;
 meso-Aryl triphyrin(2.1.1).
;
_journal_issue 9
_journal_name_full 'Organic letters'
_journal_page_first 2498
_journal_page_last 2501
_journal_paper_doi 10.1021/ol200668a
_journal_volume 13
_journal_year 2011
_chemical_formula_sum 'C40 H17 F10 N3'
_chemical_formula_weight 729.57
_chemical_name_systematic
;
 ?
;
_space_group_IT_number 14
_symmetry_cell_setting monoclinic
_symmetry_space_group_name_Hall '-P 2yn'
_symmetry_space_group_name_H-M 'P 1 21/n 1'
_atom_sites_solution_hydrogens geom
_atom_sites_solution_primary direct
_atom_sites_solution_secondary difmap
_audit_creation_method SHELXL-97
_cell_angle_alpha 90.00
_cell_angle_beta 105.299(2)
_cell_angle_gamma 90.00
_cell_formula_units_Z 4
_cell_length_a 13.6059(4)
_cell_length_b 12.3268(3)
_cell_length_c 20.1794(6)
_cell_measurement_reflns_used 6449
_cell_measurement_temperature 293(2)
_cell_measurement_theta_max 21.53
_cell_measurement_theta_min 2.25
_cell_volume 3264.50(16)
_computing_cell_refinement 'APEX2/SAINT (Bruker, 2004)'
_computing_data_collection 'APEX2 (Bruker, 2004)'
_computing_data_reduction 'SAINT/XPREP (Bruker, 2004)'
_computing_molecular_graphics 'ORTEP3 (Farrugia, 1997) and Mercury (Bruno et al., 2002)'
_computing_publication_material 'SHELXL-97 (Sheldrick, 1997)'
_computing_structure_refinement 'SHELXL-97 (Sheldrick, 1997)'
_computing_structure_solution 'SIR92 (Altornare et al., 1993)'
_diffrn_ambient_temperature 293(2)
_diffrn_measured_fraction_theta_full 1.000
_diffrn_measured_fraction_theta_max 0.998
_diffrn_measurement_device_type 'Bruker axs kappa apex2 CCD Diffractometer'
_diffrn_measurement_method '/w and /f scan'
_diffrn_radiation_monochromator graphite
_diffrn_radiation_source 'fine-focus sealed tube'
_diffrn_radiation_type MoK\a
_diffrn_radiation_wavelength 0.71073
_diffrn_reflns_av_R_equivalents 0.0359
_diffrn_reflns_av_sigmaI/netI 0.0314
_diffrn_reflns_limit_h_max 16
_diffrn_reflns_limit_h_min -16
_diffrn_reflns_limit_k_max 15
_diffrn_reflns_limit_k_min -15
_diffrn_reflns_limit_l_max 25
_diffrn_reflns_limit_l_min -25
_diffrn_reflns_number 33928
_diffrn_reflns_theta_full 25.00
_diffrn_reflns_theta_max 26.38
_diffrn_reflns_theta_min 1.63
_diffrn_standards_decay_% 0
_exptl_absorpt_coefficient_mu 0.128
_exptl_absorpt_correction_T_max 0.9649
_exptl_absorpt_correction_T_min 0.9126
_exptl_absorpt_correction_type multi-scan
_exptl_absorpt_process_details 'SADABS(Bruker, 1999)'
_exptl_crystal_colour red
_exptl_crystal_density_diffrn 1.484
_exptl_crystal_density_method 'not measured'
_exptl_crystal_description block
_exptl_crystal_F_000 1472
_exptl_crystal_size_max 0.30
_exptl_crystal_size_mid 0.20
_exptl_crystal_size_min 0.20
_refine_diff_density_max 0.314
_refine_diff_density_min -0.271
_refine_diff_density_rms 0.068
_refine_ls_extinction_coef 0.0054(11)
_refine_ls_extinction_expression Fc^*^=kFc[1+0.001xFc^2^\l^3^/sin(2\q)]^-1/4^
_refine_ls_extinction_method SHELXL
_refine_ls_goodness_of_fit_ref 1.019
_refine_ls_hydrogen_treatment mixed
_refine_ls_matrix_type full
_refine_ls_number_parameters 483
_refine_ls_number_reflns 6666
_refine_ls_number_restraints 0
_refine_ls_restrained_S_all 1.019
_refine_ls_R_factor_all 0.0994
_refine_ls_R_factor_gt 0.0533
_refine_ls_shift/su_max 0.000
_refine_ls_shift/su_mean 0.000
_refine_ls_structure_factor_coef Fsqd
_refine_ls_weighting_details 'calc w=1/[\s^2^(Fo^2^)+(0.1052P)^2^+0.6239P] where P=(Fo^2^+2Fc^2^)/3'
_refine_ls_weighting_scheme calc
_refine_ls_wR_factor_gt 0.1546
_refine_ls_wR_factor_ref 0.1945
_reflns_number_gt 3873
_reflns_number_total 6666
_reflns_threshold_expression >2sigma(I)
_cod_data_source_file ol200668a_si_001.cif
_cod_data_source_block aksred
_cod_original_sg_symbol_H-M P21/n
_cod_database_code 1502147

loop_
_symmetry_equiv_pos_as_xyz
'x, y, z'
'-x+1/2, y+1/2, -z+1/2'
'-x, -y, -z'
'x-1/2, -y-1/2, z-1/2'

loop_
_atom_site_label
_atom_site_type_symbol
_atom_site_fract_x
_atom_site_fract_y
_atom_site_fract_z
_atom_site_U_iso_or_equiv
_atom_site_adp_type
_atom_site_occupancy
_atom_site_symmetry_multiplicity
_atom_site_calc_flag
_atom_site_refinement_flags
C1 C 0.64759(18) 0.2381(2) 0.25423(13) 0.0582(6) Uani 1 1 d .
C2 C 0.68655(19) 0.1282(2) 0.25561(14) 0.0630(7) Uani 1 1 d .
H2 H 0.6650 0.0679 0.2757 0.076 Uiso 1 1 calc R
C3 C 0.75936(19) 0.1308(2) 0.22242(14) 0.0638(7) Uani 1 1 d .
H3 H 0.7990 0.0727 0.2153 0.077 Uiso 1 1 calc R
C4 C 0.76491(17) 0.2419(2) 0.19955(13) 0.0579(6) Uani 1 1 d .
C5 C 0.81173(17) 0.2919(2) 0.15296(13) 0.0553(6) Uani 1 1 d .
C6 C 0.89930(19) 0.2385(2) 0.13577(14) 0.0603(6) Uani 1 1 d .
C7 C 0.8929(2) 0.1387(2) 0.10431(17) 0.0769(8) Uani 1 1 d .
C8 C 0.9772(4) 0.0881(3) 0.0926(2) 0.1018(12) Uani 1 1 d .
C9 C 1.0699(3) 0.1379(4) 0.1117(2) 0.1127(14) Uani 1 1 d .
C10 C 1.0786(2) 0.2356(3) 0.1418(2) 0.0971(11) Uani 1 1 d .
C11 C 0.9953(2) 0.2849(2) 0.15379(16) 0.0716(8) Uani 1 1 d .
C12 C 0.77631(17) 0.39206(19) 0.12217(12) 0.0523(6) Uani 1 1 d .
C13 C 0.8125(2) 0.4565(2) 0.07418(14) 0.0622(7) Uani 1 1 d .
H13 H 0.8687 0.4411 0.0578 0.075 Uiso 1 1 calc R
C14 C 0.75098(19) 0.5427(2) 0.05714(13) 0.0611(6) Uani 1 1 d .
H14 H 0.7570 0.5979 0.0270 0.073 Uiso 1 1 calc R
C15 C 0.67405(18) 0.53457(18) 0.09384(12) 0.0524(6) Uani 1 1 d .
C16 C 0.59289(18) 0.60854(18) 0.09243(12) 0.0520(6) Uani 1 1 d .
C17 C 0.58804(19) 0.70180(18) 0.04469(13) 0.0575(6) Uani 1 1 d .
C18 C 0.5301(3) 0.6960(3) -0.02161(16) 0.0937(11) Uani 1 1 d .
H18 H 0.4964 0.6316 -0.0374 0.112 Uiso 1 1 calc R
C19 C 0.5202(4) 0.7826(4) -0.0657(2) 0.1217(15) Uani 1 1 d .
H19 H 0.4791 0.7772 -0.1104 0.146 Uiso 1 1 calc R
C20 C 0.5698(4) 0.8744(4) -0.0440(2) 0.1242(15) Uani 1 1 d .
H20 H 0.5635 0.9330 -0.0738 0.149 Uiso 1 1 calc R
C21 C 0.6290(4) 0.8830(3) 0.0208(3) 0.1273(16) Uani 1 1 d .
H21 H 0.6640 0.9471 0.0352 0.153 Uiso 1 1 calc R
C22 C 0.6379(3) 0.7967(2) 0.06605(19) 0.0960(11) Uani 1 1 d .
H22 H 0.6780 0.8035 0.1110 0.115 Uiso 1 1 calc R
C23 C 0.51907(18) 0.60584(18) 0.12953(12) 0.0536(6) Uani 1 1 d .
C24 C 0.4430(2) 0.69675(19) 0.11844(14) 0.0610(7) Uani 1 1 d .
C25 C 0.3498(2) 0.6857(3) 0.07168(18) 0.0881(10) Uani 1 1 d .
H25 H 0.3357 0.6230 0.0453 0.106 Uiso 1 1 calc R
C26 C 0.2776(3) 0.7646(4) 0.0631(2) 0.1103(13) Uani 1 1 d .
H26 H 0.2147 0.7554 0.0313 0.132 Uiso 1 1 calc R
C27 C 0.2976(4) 0.8561(4) 0.1008(3) 0.1216(16) Uani 1 1 d .
H27 H 0.2489 0.9108 0.0945 0.146 Uiso 1 1 calc R
C28 C 0.3879(4) 0.8685(3) 0.1475(2) 0.1213(15) Uani 1 1 d .
H28 H 0.4007 0.9312 0.1740 0.146 Uiso 1 1 calc R
C29 C 0.4620(3) 0.7890(2) 0.15658(18) 0.0935(10) Uani 1 1 d .
H29 H 0.5245 0.7986 0.1886 0.112 Uiso 1 1 calc R
C30 C 0.50266(17) 0.52848(19) 0.17775(13) 0.0547(6) Uani 1 1 d .
C31 C 0.4251(2) 0.5307(2) 0.21445(16) 0.0726(8) Uani 1 1 d .
H31 H 0.3767 0.5848 0.2120 0.087 Uiso 1 1 calc R
C32 C 0.4355(2) 0.4401(2) 0.25299(15) 0.0722(8) Uani 1 1 d .
H32 H 0.3947 0.4194 0.2812 0.087 Uiso 1 1 calc R
C33 C 0.52073(18) 0.3816(2) 0.24250(13) 0.0578(6) Uani 1 1 d .
C34 C 0.56085(18) 0.2814(2) 0.26950(13) 0.0568(6) Uani 1 1 d .
C35 C 0.50357(19) 0.2157(2) 0.30868(14) 0.0585(6) Uani 1 1 d .
C36 C 0.5287(2) 0.2122(2) 0.37868(16) 0.0726(8) Uani 1 1 d .
C37 C 0.4759(3) 0.1480(3) 0.41434(18) 0.0878(10) Uani 1 1 d .
C38 C 0.3980(3) 0.0861(3) 0.3792(2) 0.0882(10) Uani 1 1 d .
C39 C 0.3708(2) 0.0870(3) 0.3099(2) 0.0830(9) Uani 1 1 d .
C40 C 0.4229(2) 0.1516(2) 0.27556(16) 0.0697(7) Uani 1 1 d .
N1 N 0.70130(15) 0.30344(17) 0.22404(11) 0.0626(6) Uani 1 1 d .
N2 N 0.69233(14) 0.44304(15) 0.13156(10) 0.0510(5) Uani 1 1 d .
N3 N 0.55773(15) 0.43852(15) 0.19669(11) 0.0555(5) Uani 1 1 d .
F1 F 0.80360(16) 0.08835(15) 0.08490(11) 0.1019(6) Uani 1 1 d .
F2 F 0.9685(2) -0.01006(18) 0.06424(16) 0.1556(11) Uani 1 1 d .
F3 F 1.1513(2) 0.0881(2) 0.10054(18) 0.1764(13) Uani 1 1 d .
F4 F 1.17023(15) 0.2842(2) 0.16118(17) 0.1476(10) Uani 1 1 d .
F5 F 1.00799(12) 0.38219(15) 0.18470(10) 0.0910(6) Uani 1 1 d .
F6 F 0.39419(14) 0.14975(17) 0.20710(10) 0.0993(6) Uani 1 1 d .
F7 F 0.29537(15) 0.02351(19) 0.27479(13) 0.1230(8) Uani 1 1 d .
F8 F 0.3490(2) 0.02228(19) 0.41354(13) 0.1380(9) Uani 1 1 d .
F9 F 0.5032(2) 0.1480(2) 0.48287(11) 0.1398(9) Uani 1 1 d .
F10 F 0.60560(16) 0.27224(18) 0.41450(10) 0.1044(6) Uani 1 1 d .
H23 H 0.630(4) 0.429(4) 0.176(2) 0.170(17) Uiso 1 1 d .

loop_
_atom_site_aniso_label
_atom_site_aniso_U_11
_atom_site_aniso_U_22
_atom_site_aniso_U_33
_atom_site_aniso_U_23
_atom_site_aniso_U_13
_atom_site_aniso_U_12
C1 0.0580(14) 0.0578(15) 0.0590(15) 0.0157(12) 0.0156(12) 0.0042(11)
C2 0.0610(14) 0.0584(15) 0.0673(17) 0.0218(13) 0.0128(12) 0.0098(12)
C3 0.0598(14) 0.0572(15) 0.0716(17) 0.0132(13) 0.0127(12) 0.0118(12)
C4 0.0492(12) 0.0574(15) 0.0658(16) 0.0073(13) 0.0131(11) 0.0055(11)
C5 0.0491(12) 0.0520(14) 0.0635(16) -0.0043(12) 0.0124(11) -0.0031(10)
C6 0.0608(14) 0.0566(15) 0.0664(16) 0.0031(13) 0.0218(12) 0.0032(12)
C7 0.091(2) 0.0607(17) 0.086(2) -0.0020(16) 0.0363(17) -0.0018(16)
C8 0.144(3) 0.058(2) 0.122(3) -0.003(2) 0.068(3) 0.021(2)
C9 0.112(3) 0.094(3) 0.156(4) 0.023(3) 0.077(3) 0.039(2)
C10 0.0651(19) 0.103(3) 0.132(3) 0.019(2) 0.0417(19) 0.0128(18)
C11 0.0634(16) 0.0674(18) 0.087(2) 0.0039(16) 0.0253(14) 0.0011(13)
C12 0.0532(12) 0.0475(13) 0.0570(15) -0.0081(11) 0.0158(11) -0.0071(10)
C13 0.0678(15) 0.0580(16) 0.0666(17) -0.0059(13) 0.0279(13) -0.0085(12)
C14 0.0746(16) 0.0534(15) 0.0599(15) 0.0027(12) 0.0255(13) -0.0095(13)
C15 0.0628(14) 0.0431(13) 0.0498(14) -0.0022(11) 0.0124(11) -0.0088(10)
C16 0.0621(13) 0.0410(12) 0.0499(14) 0.0003(11) 0.0097(11) -0.0073(10)
C17 0.0705(15) 0.0435(13) 0.0570(16) 0.0027(12) 0.0144(12) -0.0050(11)
C18 0.134(3) 0.075(2) 0.0611(19) 0.0097(16) 0.0056(18) -0.0267(19)
C19 0.172(4) 0.105(3) 0.074(2) 0.031(2) 0.007(2) -0.026(3)
C20 0.173(4) 0.087(3) 0.104(3) 0.048(3) 0.022(3) -0.012(3)
C21 0.175(4) 0.063(2) 0.136(4) 0.018(2) 0.025(3) -0.045(2)
C22 0.120(3) 0.0628(19) 0.088(2) 0.0123(17) -0.0033(19) -0.0318(18)
C23 0.0610(13) 0.0420(13) 0.0538(14) 0.0019(11) 0.0080(11) -0.0005(10)
C24 0.0759(16) 0.0457(14) 0.0625(16) 0.0107(12) 0.0201(13) 0.0058(12)
C25 0.085(2) 0.0694(19) 0.097(2) 0.0044(17) 0.0011(18) 0.0192(16)
C26 0.098(2) 0.100(3) 0.125(3) 0.027(3) 0.015(2) 0.033(2)
C27 0.150(4) 0.103(3) 0.124(4) 0.044(3) 0.058(3) 0.072(3)
C28 0.190(5) 0.067(2) 0.107(3) -0.008(2) 0.041(3) 0.040(3)
C29 0.127(3) 0.0575(18) 0.087(2) -0.0078(17) 0.012(2) 0.0213(18)
C30 0.0573(13) 0.0471(13) 0.0603(15) 0.0046(12) 0.0168(11) 0.0024(11)
C31 0.0753(17) 0.0604(17) 0.090(2) 0.0150(16) 0.0356(15) 0.0203(13)
C32 0.0774(17) 0.0656(17) 0.085(2) 0.0159(15) 0.0423(15) 0.0113(14)
C33 0.0577(13) 0.0538(14) 0.0644(16) 0.0093(12) 0.0206(12) 0.0019(11)
C34 0.0608(14) 0.0539(14) 0.0572(15) 0.0112(12) 0.0184(11) 0.0028(11)
C35 0.0646(15) 0.0528(14) 0.0626(16) 0.0142(13) 0.0249(12) 0.0101(12)
C36 0.0855(19) 0.0682(18) 0.0659(19) 0.0088(16) 0.0233(15) 0.0109(15)
C37 0.120(3) 0.087(2) 0.071(2) 0.0279(19) 0.051(2) 0.028(2)
C38 0.107(3) 0.075(2) 0.105(3) 0.024(2) 0.069(2) 0.0145(19)
C39 0.0731(18) 0.0710(19) 0.119(3) 0.0075(19) 0.0500(19) -0.0004(15)
C40 0.0702(16) 0.0725(18) 0.076(2) 0.0128(16) 0.0359(15) 0.0052(14)
N1 0.0608(12) 0.0590(13) 0.0710(14) 0.0177(11) 0.0227(11) 0.0085(10)
N2 0.0542(10) 0.0424(10) 0.0566(12) -0.0002(9) 0.0152(9) -0.0039(8)
N3 0.0561(11) 0.0466(11) 0.0660(13) 0.0131(10) 0.0202(10) 0.0041(9)
F1 0.1213(15) 0.0798(12) 0.1080(14) -0.0275(11) 0.0364(11) -0.0285(11)
F2 0.232(3) 0.0782(15) 0.195(3) -0.0247(16) 0.125(2) 0.0202(16)
F3 0.155(2) 0.148(2) 0.269(4) 0.027(2) 0.131(2) 0.0765(19)
F4 0.0648(12) 0.164(2) 0.223(3) 0.015(2) 0.0537(15) 0.0026(13)
F5 0.0690(10) 0.0856(12) 0.1172(15) -0.0134(11) 0.0224(9) -0.0191(8)
F6 0.0926(12) 0.1259(16) 0.0798(13) -0.0007(12) 0.0233(9) -0.0295(11)
F7 0.0966(14) 0.1188(17) 0.169(2) -0.0030(15) 0.0631(14) -0.0375(12)
F8 0.170(2) 0.1203(17) 0.166(2) 0.0453(16) 0.1184(19) -0.0021(15)
F9 0.200(2) 0.157(2) 0.0762(15) 0.0353(14) 0.0610(15) 0.0128(19)
F10 0.1227(15) 0.1070(15) 0.0759(12) 0.0046(11) 0.0129(11) -0.0065(13)

loop_
_atom_type_symbol
_atom_type_description
_atom_type_scat_dispersion_real
_atom_type_scat_dispersion_imag
_atom_type_scat_source
C C 0.0033 0.0016 'International Tables Vol C Tables 4.2.6.8 and 6.1.1.4'
H H 0.0000 0.0000 'International Tables Vol C Tables 4.2.6.8 and 6.1.1.4'
N N 0.0061 0.0033 'International Tables Vol C Tables 4.2.6.8 and 6.1.1.4'
F F 0.0171 0.0103 'International Tables Vol C Tables 4.2.6.8 and 6.1.1.4'

loop_
_geom_angle_atom_site_label_1
_geom_angle_atom_site_label_2
_geom_angle_atom_site_label_3
_geom_angle
N1 C1 C34 117.6(2)
N1 C1 C2 109.3(2)
C34 C1 C2 132.5(2)
C3 C2 C1 106.4(2)
C3 C2 H2 126.8
C1 C2 H2 126.8
C2 C3 C4 106.9(2)
C2 C3 H3 126.6
C4 C3 H3 126.6
N1 C4 C5 116.6(2)
N1 C4 C3 108.9(2)
C5 C4 C3 134.0(2)
C12 C5 C4 121.0(2)
C12 C5 C6 119.3(2)
C4 C5 C6 119.7(2)
C7 C6 C11 115.5(2)
C7 C6 C5 123.3(2)
C11 C6 C5 121.1(2)
F1 C7 C6 119.7(3)
F1 C7 C8 118.4(3)
C6 C7 C8 121.9(3)
F2 C8 C9 120.2(4)
F2 C8 C7 120.0(4)
C9 C8 C7 119.8(3)
F3 C9 C10 120.8(4)
F3 C9 C8 119.4(4)
C10 C9 C8 119.8(3)
C9 C10 F4 119.8(3)
C9 C10 C11 120.2(3)
F4 C10 C11 120.0(4)
F5 C11 C10 118.0(3)
F5 C11 C6 119.2(2)
C10 C11 C6 122.7(3)
N2 C12 C5 123.1(2)
N2 C12 C13 106.8(2)
C5 C12 C13 130.1(2)
C14 C13 C12 108.0(2)
C14 C13 H13 126.0
C12 C13 H13 126.0
C13 C14 C15 107.6(2)
C13 C14 H14 126.2
C15 C14 H14 126.2
N2 C15 C16 125.0(2)
N2 C15 C14 107.4(2)
C16 C15 C14 127.6(2)
C23 C16 C15 129.3(2)
C23 C16 C17 116.6(2)
C15 C16 C17 114.1(2)
C18 C17 C22 117.7(3)
C18 C17 C16 120.6(2)
C22 C17 C16 121.6(2)
C17 C18 C19 121.8(3)
C17 C18 H18 119.1
C19 C18 H18 119.1
C20 C19 C18 119.6(4)
C20 C19 H19 120.2
C18 C19 H19 120.2
C19 C20 C21 120.5(3)
C19 C20 H20 119.7
C21 C20 H20 119.7
C20 C21 C22 120.4(3)
C20 C21 H21 119.8
C22 C21 H21 119.8
C17 C22 C21 120.0(3)
C17 C22 H22 120.0
C21 C22 H22 120.0
C16 C23 C30 130.2(2)
C16 C23 C24 117.7(2)
C30 C23 C24 112.1(2)
C29 C24 C25 118.3(3)
C29 C24 C23 121.3(3)
C25 C24 C23 120.3(2)
C26 C25 C24 121.5(3)
C26 C25 H25 119.3
C24 C25 H25 119.3
C27 C26 C25 119.6(4)
C27 C26 H26 120.2
C25 C26 H26 120.2
C28 C27 C26 120.1(4)
C28 C27 H27 119.9
C26 C27 H27 119.9
C27 C28 C29 120.8(4)
C27 C28 H28 119.6
C29 C28 H28 119.6
C24 C29 C28 119.7(4)
C24 C29 H29 120.2
C28 C29 H29 120.2
N3 C30 C23 125.1(2)
N3 C30 C31 107.5(2)
C23 C30 C31 127.5(2)
C32 C31 C30 107.6(2)
C32 C31 H31 126.2
C30 C31 H31 126.2
C31 C32 C33 107.4(2)
C31 C32 H32 126.3
C33 C32 H32 126.3
N3 C33 C34 122.9(2)
N3 C33 C32 107.5(2)
C34 C33 C32 129.5(2)
C33 C34 C1 121.0(2)
C33 C34 C35 118.8(2)
C1 C34 C35 120.0(2)
C36 C35 C40 115.8(2)
C36 C35 C34 123.0(3)
C40 C35 C34 121.2(2)
F10 C36 C35 119.5(3)
F10 C36 C37 118.4(3)
C35 C36 C37 122.1(3)
F9 C37 C38 120.7(3)
F9 C37 C36 119.8(4)
C38 C37 C36 119.5(3)
F8 C38 C37 119.5(4)
F8 C38 C39 120.3(4)
C37 C38 C39 120.2(3)
F7 C39 C38 120.5(3)
F7 C39 C40 119.9(3)
C38 C39 C40 119.6(3)
F6 C40 C39 117.8(3)
F6 C40 C35 119.5(2)
C39 C40 C35 122.8(3)
C1 N1 C4 108.1(2)
C15 N2 C12 110.17(19)
C15 N2 H23 114.6(19)
C12 N2 H23 134.7(19)
C30 N3 C33 110.1(2)
C30 N3 H23 116(2)
C33 N3 H23 133(2)

loop_
_geom_bond_atom_site_label_1
_geom_bond_atom_site_label_2
_geom_bond_distance
C1 N1 1.338(3)
C1 C34 1.401(3)
C1 C2 1.452(4)
C2 C3 1.335(4)
C2 H2 0.9300
C3 C4 1.453(4)
C3 H3 0.9300
C4 N1 1.340(3)
C4 C5 1.409(3)
C5 C12 1.408(3)
C5 C6 1.481(3)
C6 C7 1.376(4)
C6 C11 1.384(4)
C7 F1 1.328(3)
C7 C8 1.380(5)
C8 F2 1.330(4)
C8 C9 1.364(6)
C9 F3 1.335(4)
C9 C10 1.340(6)
C10 F4 1.345(4)
C10 C11 1.363(4)
C11 F5 1.342(3)
C12 N2 1.360(3)
C12 C13 1.436(3)
C13 C14 1.340(4)
C13 H13 0.9300
C14 C15 1.436(3)
C14 H14 0.9300
C15 N2 1.347(3)
C15 C16 1.427(3)
C16 C23 1.403(3)
C16 C17 1.490(3)
C17 C18 1.364(4)
C17 C22 1.364(4)
C18 C19 1.373(5)
C18 H18 0.9300
C19 C20 1.330(6)
C19 H19 0.9300
C20 C21 1.346(6)
C20 H20 0.9300
C21 C22 1.386(5)
C21 H21 0.9300
C22 H22 0.9300
C23 C30 1.422(3)
C23 C24 1.502(3)
C24 C29 1.359(4)
C24 C25 1.373(4)
C25 C26 1.360(5)
C25 H25 0.9300
C26 C27 1.348(6)
C26 H26 0.9300
C27 C28 1.346(6)
C27 H27 0.9300
C28 C29 1.382(5)
C28 H28 0.9300
C29 H29 0.9300
C30 N3 1.336(3)
C30 C31 1.440(4)
C31 C32 1.347(4)
C31 H31 0.9300
C32 C33 1.428(3)
C32 H32 0.9300
C33 N3 1.359(3)
C33 C34 1.401(3)
C34 C35 1.488(3)
C35 C36 1.363(4)
C35 C40 1.374(4)
C36 F10 1.329(4)
C36 C37 1.390(4)
C37 F9 1.334(4)
C37 C38 1.347(5)
C38 F8 1.337(4)
C38 C39 1.348(5)
C39 F7 1.336(4)
C39 C40 1.370(4)
C40 F6 1.333(3)
N2 H23 1.40(5)
N3 H23 1.18(5)

loop_
_geom_hbond_atom_site_label_D
_geom_hbond_atom_site_label_H
_geom_hbond_atom_site_label_A
_geom_hbond_distance_DH
_geom_hbond_distance_HA
_geom_hbond_distance_DA
_geom_hbond_angle_DHA
N3 H23 N2 1.18(5) 1.40(5) 2.521(3) 157(4)

loop_
_geom_torsion_atom_site_label_1
_geom_torsion_atom_site_label_2
_geom_torsion_atom_site_label_3
_geom_torsion_atom_site_label_4
_geom_torsion
N1 C1 C2 C3 -3.4(3)
C34 C1 C2 C3 167.0(3)
C1 C2 C3 C4 -0.8(3)
C2 C3 C4 N1 4.6(3)
C2 C3 C4 C5 -166.7(3)
N1 C4 C5 C12 -13.9(3)
C3 C4 C5 C12 157.0(3)
N1 C4 C5 C6 166.4(2)
C3 C4 C5 C6 -22.8(4)
C12 C5 C6 C7 -117.6(3)
C4 C5 C6 C7 62.1(4)
C12 C5 C6 C11 65.5(3)
C4 C5 C6 C11 -114.8(3)
C11 C6 C7 F1 -179.7(3)
C5 C6 C7 F1 3.3(4)
C11 C6 C7 C8 0.9(5)
C5 C6 C7 C8 -176.1(3)
F1 C7 C8 F2 -1.8(5)
C6 C7 C8 F2 177.6(3)
F1 C7 C8 C9 179.8(3)
C6 C7 C8 C9 -0.8(6)
F2 C8 C9 F3 1.3(6)
C7 C8 C9 F3 179.6(3)
F2 C8 C9 C10 -178.3(4)
C7 C8 C9 C10 0.1(6)
F3 C9 C10 F4 -0.1(6)
C8 C9 C10 F4 179.5(4)
F3 C9 C10 C11 -179.1(4)
C8 C9 C10 C11 0.4(6)
C9 C10 C11 F5 179.4(3)
F4 C10 C11 F5 0.3(5)
C9 C10 C11 C6 -0.2(6)
F4 C10 C11 C6 -179.3(3)
C7 C6 C11 F5 180.0(3)
C5 C6 C11 F5 -2.9(4)
C7 C6 C11 C10 -0.4(4)
C5 C6 C11 C10 176.7(3)
C4 C5 C12 N2 -4.2(4)
C6 C5 C12 N2 175.5(2)
C4 C5 C12 C13 179.8(2)
C6 C5 C12 C13 -0.5(4)
N2 C12 C13 C14 0.5(3)
C5 C12 C13 C14 177.0(2)
C12 C13 C14 C15 -0.2(3)
C13 C14 C15 N2 -0.2(3)
C13 C14 C15 C16 179.2(2)
N2 C15 C16 C23 2.3(4)
C14 C15 C16 C23 -177.1(2)
N2 C15 C16 C17 -178.3(2)
C14 C15 C16 C17 2.4(3)
C23 C16 C17 C18 -88.8(3)
C15 C16 C17 C18 91.6(3)
C23 C16 C17 C22 88.8(3)
C15 C16 C17 C22 -90.7(3)
C22 C17 C18 C19 -1.0(6)
C16 C17 C18 C19 176.7(4)
C17 C18 C19 C20 1.3(7)
C18 C19 C20 C21 -0.3(8)
C19 C20 C21 C22 -0.9(8)
C18 C17 C22 C21 -0.2(6)
C16 C17 C22 C21 -177.9(4)
C20 C21 C22 C17 1.1(7)
C15 C16 C23 C30 -1.3(4)
C17 C16 C23 C30 179.2(2)
C15 C16 C23 C24 178.9(2)
C17 C16 C23 C24 -0.5(3)
C16 C23 C24 C29 -88.9(3)
C30 C23 C24 C29 91.4(3)
C16 C23 C24 C25 94.7(3)
C30 C23 C24 C25 -85.1(3)
C29 C24 C25 C26 0.1(5)
C23 C24 C25 C26 176.7(3)
C24 C25 C26 C27 0.4(6)
C25 C26 C27 C28 -1.1(7)
C26 C27 C28 C29 1.3(7)
C25 C24 C29 C28 0.0(5)
C23 C24 C29 C28 -176.5(3)
C27 C28 C29 C24 -0.7(7)
C16 C23 C30 N3 -0.8(4)
C24 C23 C30 N3 178.9(2)
C16 C23 C30 C31 179.8(3)
C24 C23 C30 C31 -0.5(4)
N3 C30 C31 C32 -1.4(3)
C23 C30 C31 C32 178.1(3)
C30 C31 C32 C33 1.5(3)
C31 C32 C33 N3 -1.1(3)
C31 C32 C33 C34 -178.2(3)
N3 C33 C34 C1 4.9(4)
C32 C33 C34 C1 -178.4(3)
N3 C33 C34 C35 -168.6(2)
C32 C33 C34 C35 8.1(4)
N1 C1 C34 C33 12.1(4)
C2 C1 C34 C33 -157.7(3)
N1 C1 C34 C35 -174.5(2)
C2 C1 C34 C35 15.8(4)
C33 C34 C35 C36 -100.5(3)
C1 C34 C35 C36 85.9(3)
C33 C34 C35 C40 81.5(3)
C1 C34 C35 C40 -92.0(3)
C40 C35 C36 F10 -179.7(2)
C34 C35 C36 F10 2.3(4)
C40 C35 C36 C37 -0.2(4)
C34 C35 C36 C37 -178.2(3)
F10 C36 C37 F9 -0.1(4)
C35 C36 C37 F9 -179.6(3)
F10 C36 C37 C38 -179.8(3)
C35 C36 C37 C38 0.7(5)
F9 C37 C38 F8 -1.4(5)
C36 C37 C38 F8 178.2(3)
F9 C37 C38 C39 179.8(3)
C36 C37 C38 C39 -0.5(5)
F8 C38 C39 F7 -0.6(5)
C37 C38 C39 F7 178.1(3)
F8 C38 C39 C40 -178.9(3)
C37 C38 C39 C40 -0.2(5)
F7 C39 C40 F6 1.3(4)
C38 C39 C40 F6 179.6(3)
F7 C39 C40 C35 -177.6(3)
C38 C39 C40 C35 0.8(4)
C36 C35 C40 F6 -179.4(2)
C34 C35 C40 F6 -1.3(4)
C36 C35 C40 C39 -0.5(4)
C34 C35 C40 C39 177.5(2)
C34 C1 N1 C4 -165.7(2)
C2 C1 N1 C4 6.3(3)
C5 C4 N1 C1 166.3(2)
C3 C4 N1 C1 -6.7(3)
C16 C15 N2 C12 -178.9(2)
C14 C15 N2 C12 0.5(3)
C5 C12 N2 C15 -177.4(2)
C13 C12 N2 C15 -0.7(3)
C23 C30 N3 C33 -178.8(2)
C31 C30 N3 C33 0.7(3)
C34 C33 N3 C30 177.5(2)
C32 C33 N3 C30 0.2(3)
